data_7701731
loop_
_publ_author_name
'Titov, Aleksei A.'
'Filippov, Oleg A.'
'Smol'yakov, Alexander F.'
'Averin, Aleksey A.'
'Shubina, Elena S.'

_publ_section_title
;
 Synthesis, structures and luminescence of multinuclear silver(i)
 pyrazolate adducts with 1,10-phenanthroline derivatives.
;
_journal_issue 23
_journal_name_full 'Dalton transactions (Cambridge, England : 2003)'
_journal_page_first 8410
_journal_page_last 8417
_journal_paper_doi 10.1039/c9dt01355e
_journal_volume 48
_journal_year 2019
_chemical_formula_moiety 'C32 H12 Ag4 F24 N10'
_chemical_formula_sum 'C32 H12 Ag4 F24 N10'
_chemical_formula_weight 1424.00
_space_group_crystal_system triclinic
_space_group_IT_number 2
_space_group_name_Hall '-P 1'
_space_group_name_H-M_alt 'P -1'
_atom_sites_solution_hydrogens geom
_atom_sites_solution_primary dual
_audit_creation_date 2019-03-29
_audit_creation_method
;
Olex2 1.2
(compiled 2018.05.29 svn.r3508 for OlexSys, GUI svn.r5506)
;
_audit_update_record
;
2019-03-29 deposited with the CCDC.	2019-05-07 downloaded from the CCDC.
;
_cell_angle_alpha 79.2640(10)
_cell_angle_beta 70.2820(10)
_cell_angle_gamma 68.3560(10)
_cell_formula_units_Z 2
_cell_length_a 12.2023(5)
_cell_length_b 12.9913(5)
_cell_length_c 16.1279(7)
_cell_measurement_reflns_used 9873
_cell_measurement_temperature 120
_cell_measurement_theta_max 30.56
_cell_measurement_theta_min 2.23
_cell_volume 2231.46(16)
_computing_cell_refinement 'SAINT v8.34A (Bruker, 2013)'
_computing_data_reduction 'SAINT v8.34A (Bruker, 2013)'
_computing_molecular_graphics 'Olex2 (Dolomanov et al., 2009)'
_computing_publication_material 'Olex2 (Dolomanov et al., 2009)'
_computing_structure_refinement 'XL (Sheldrick, 2008)'
_computing_structure_solution 'ShelXT (Sheldrick, 2015)'
_diffrn_ambient_temperature 120
_diffrn_detector_area_resol_mean 8
_diffrn_measured_fraction_theta_full 1.000
_diffrn_measured_fraction_theta_max 1.000
_diffrn_measurement_device_type 'Bruker APEX-II CCD'
_diffrn_measurement_method '\f and \w scans'
_diffrn_radiation_monochromator graphite
_diffrn_radiation_type MoK\a
_diffrn_radiation_wavelength 0.71073
_diffrn_reflns_av_R_equivalents 0.0264
_diffrn_reflns_av_unetI/netI 0.0214
_diffrn_reflns_Laue_measured_fraction_full 1.000
_diffrn_reflns_Laue_measured_fraction_max 1.000
_diffrn_reflns_limit_h_max 15
_diffrn_reflns_limit_h_min -15
_diffrn_reflns_limit_k_max 16
_diffrn_reflns_limit_k_min -16
_diffrn_reflns_limit_l_max 19
_diffrn_reflns_limit_l_min -19
_diffrn_reflns_number 34754
_diffrn_reflns_point_group_measured_fraction_full 1.000
_diffrn_reflns_point_group_measured_fraction_max 1.000
_diffrn_reflns_theta_full 25.242
_diffrn_reflns_theta_max 25.999
_diffrn_reflns_theta_min 1.691
_diffrn_standards_number 0
_exptl_absorpt_coefficient_mu 1.869
_exptl_absorpt_correction_T_max 0.7461
_exptl_absorpt_correction_T_min 0.5088
_exptl_absorpt_correction_type multi-scan
_exptl_absorpt_process_details
'SADABS-2008/1 (Bruker,2008) was used for absorption correction. wR2(int) was 0.1062 before and 0.0417 after correction. The Ratio of minimum to maximum transmission is 0.6819. The \l/2 correction factor is 0.0015.'
_exptl_crystal_colour colourless
_exptl_crystal_colour_primary colourless
_exptl_crystal_density_diffrn 2.119
_exptl_crystal_description prism
_exptl_crystal_F_000 1356
_exptl_crystal_size_max 0.27
_exptl_crystal_size_mid 0.22
_exptl_crystal_size_min 0.17
_refine_diff_density_max 1.329
_refine_diff_density_min -0.996
_refine_diff_density_rms 0.074
_refine_ls_extinction_method none
_refine_ls_goodness_of_fit_ref 1.051
_refine_ls_hydrogen_treatment constr
_refine_ls_matrix_type full
_refine_ls_number_parameters 631
_refine_ls_number_reflns 8760
_refine_ls_number_restraints 0
_refine_ls_restrained_S_all 1.051
_refine_ls_R_factor_all 0.0303
_refine_ls_R_factor_gt 0.0251
_refine_ls_shift/su_max 0.001
_refine_ls_shift/su_mean 0.000
_refine_ls_structure_factor_coef Fsqd
_refine_ls_weighting_details 'w=1/[\s^2^(Fo^2^)+(0.0228P)^2^+3.3535P] where P=(Fo^2^+2Fc^2^)/3'
_refine_ls_weighting_scheme calc
_refine_ls_wR_factor_gt 0.0579
_refine_ls_wR_factor_ref 0.0613
_reflns_Friedel_coverage 0.000
_reflns_number_gt 7724
_reflns_number_total 8760
_reflns_threshold_expression 'I > 2\s(I)'
_cod_data_source_file c9dt01355e2.cif
_cod_data_source_block sad
_cod_database_code 7701731
_shelxl_version_number 2014/6
_shelx_space_group_comment
;
The symmetry employed for this shelxl refinement is uniquely defined
by the following loop, which should always be used as a source of
symmetry information in preference to the above space-group names.
They are only intended as comments.
;
_olex2_refinement_description
;
1. Fixed Uiso
 At 1.2 times of:
  All C(H) groups
2.a Aromatic/amide H refined with riding coordinates:
 C11(H11), C28(H28), C23(H23), C25(H25), C8(H8), C29(H29), C26(H26), C22(H22),
 C30(H30), C2(H2), C21(H21), C5(H5)
;
_olex2_submission_special_instructions 'No special instructions were received'

loop_
_space_group_symop_operation_xyz
'x, y, z'
'-x, -y, -z'

loop_
_atom_site_label
_atom_site_type_symbol
_atom_site_fract_x
_atom_site_fract_y
_atom_site_fract_z
_atom_site_U_iso_or_equiv
_atom_site_adp_type
_atom_site_occupancy
_atom_site_site_symmetry_order
_atom_site_calc_flag
_atom_site_refinement_flags_posn
Ag3 Ag 0.25481(2) 0.52739(2) 0.17561(2) 0.02809(6) Uani 1 1 d .
Ag4 Ag 0.17629(2) 0.82761(2) 0.13618(2) 0.02925(6) Uani 1 1 d .
Ag1 Ag 0.37853(2) 0.47398(2) 0.33450(2) 0.03383(6) Uani 1 1 d .
Ag2 Ag 0.14286(2) 0.71483(2) 0.32781(2) 0.03648(7) Uani 1 1 d .
F23 F 0.35195(19) 0.91440(15) 0.21398(13) 0.0436(5) Uani 1 1 d .
F21 F 0.54019(17) 0.40573(14) 0.07440(13) 0.0386(4) Uani 1 1 d .
F11 F 0.05928(16) 0.52519(15) 0.07044(13) 0.0408(4) Uani 1 1 d .
F13 F 0.26094(19) 0.32965(15) 0.08795(13) 0.0429(5) Uani 1 1 d .
F15 F 0.38973(19) 0.16502(16) 0.07705(13) 0.0463(5) Uani 1 1 d .
F24 F 0.4054(2) 0.93796(15) 0.07424(13) 0.0498(5) Uani 1 1 d .
F20 F 0.70186(17) 0.45300(16) 0.03651(16) 0.0547(6) Uani 1 1 d .
F12 F -0.0270(2) 0.43700(17) 0.18391(16) 0.0555(6) Uani 1 1 d .
F2 F 0.6650(2) 0.5479(2) 0.29602(14) 0.0560(6) Uani 1 1 d .
F19 F 0.6238(2) 0.40301(15) 0.17206(15) 0.0563(6) Uani 1 1 d .
F1 F 0.5880(2) 0.45425(18) 0.40885(15) 0.0554(6) Uani 1 1 d .
F10 F -0.13842(18) 0.57038(19) 0.11562(16) 0.0562(6) Uani 1 1 d .
F22 F 0.54307(19) 0.88078(17) 0.14108(19) 0.0622(7) Uani 1 1 d .
F18 F 0.4098(2) 0.24857(19) 0.45941(13) 0.0539(6) Uani 1 1 d .
F14 F 0.2065(2) 0.1928(2) 0.16218(14) 0.0583(6) Uani 1 1 d .
F16 F 0.4510(2) 0.08327(18) 0.42907(15) 0.0613(6) Uani 1 1 d .
N10 N 0.0286(2) 0.84811(18) 0.07022(15) 0.0222(5) Uani 1 1 d .
N6 N 0.3732(2) 0.3330(2) 0.29461(17) 0.0300(5) Uani 1 1 d .
N8 N 0.3552(2) 0.72448(17) 0.14258(15) 0.0220(5) Uani 1 1 d .
F3 F 0.6541(2) 0.5797(2) 0.42466(17) 0.0682(7) Uani 1 1 d .
N4 N 0.0535(2) 0.6191(2) 0.21774(18) 0.0310(6) Uani 1 1 d .
N7 N 0.3961(2) 0.61377(18) 0.13135(16) 0.0226(5) Uani 1 1 d .
N9 N 0.0256(2) 0.99185(18) 0.17663(16) 0.0236(5) Uani 1 1 d .
F17 F 0.5823(2) 0.1678(3) 0.36856(16) 0.0790(9) Uani 1 1 d .
N5 N 0.3290(2) 0.34797(19) 0.22510(17) 0.0287(5) Uani 1 1 d .
F5 F 0.1584(3) 0.9016(2) 0.51823(16) 0.0827(9) Uani 1 1 d .
N1 N 0.3833(3) 0.6197(2) 0.36716(17) 0.0344(6) Uani 1 1 d .
F8 F -0.1859(3) 0.7923(2) 0.44004(16) 0.0814(9) Uani 1 1 d .
N2 N 0.2816(3) 0.7116(2) 0.37918(17) 0.0359(6) Uani 1 1 d .
F7 F -0.1268(3) 0.9101(2) 0.34629(18) 0.0836(9) Uani 1 1 d .
C27 C -0.1788(2) 0.9599(2) 0.06561(18) 0.0228(6) Uani 1 1 d .
F6 F 0.1249(3) 0.9255(2) 0.3951(2) 0.0974(11) Uani 1 1 d .
N3 N 0.0150(2) 0.6987(2) 0.27529(18) 0.0346(6) Uani 1 1 d .
C12 C 0.4536(2) 0.7536(2) 0.13472(18) 0.0213(5) Uani 1 1 d .
C31 C -0.0738(2) 0.9382(2) 0.09402(18) 0.0204(5) Uani 1 1 d .
C24 C -0.1805(2) 1.1090(2) 0.17415(19) 0.0239(6) Uani 1 1 d .
C11 C 0.5606(2) 0.6635(2) 0.11737(19) 0.0244(6) Uani 1 1 d .
H11 H 0.6409 0.6607 0.1087 0.029 Uiso 1 1 calc R
C32 C -0.0754(2) 1.0145(2) 0.14943(18) 0.0212(5) Uani 1 1 d .
C7 C 0.3372(2) 0.2477(2) 0.20869(18) 0.0227(6) Uani 1 1 d .
C28 C -0.1742(3) 0.8841(2) 0.0121(2) 0.0280(6) Uani 1 1 d .
H28 H -0.2416 0.8951 -0.0073 0.034 Uiso 1 1 calc R
C23 C -0.1777(3) 1.1813(2) 0.2280(2) 0.0293(6) Uani 1 1 d .
H23 H -0.2451 1.2448 0.2453 0.035 Uiso 1 1 calc R
C10 C 0.5191(2) 0.5781(2) 0.11594(18) 0.0225(6) Uani 1 1 d .
C9 C 0.4065(3) 0.2239(2) 0.32051(19) 0.0275(6) Uani 1 1 d .
C25 C -0.2849(3) 1.1278(2) 0.1440(2) 0.0276(6) Uani 1 1 d .
H25 H -0.3541 1.1903 0.1602 0.033 Uiso 1 1 calc R
C8 C 0.3863(3) 0.1658(2) 0.2672(2) 0.0292(6) Uani 1 1 d .
H8 H 0.4018 0.0898 0.2698 0.035 Uiso 1 1 calc R
C29 C -0.0700(3) 0.7934(2) -0.0116(2) 0.0289(6) Uani 1 1 d .
H29 H -0.0657 0.7425 -0.0472 0.035 Uiso 1 1 calc R
F4 F 0.2604(4) 0.9780(2) 0.4099(2) 0.1125(13) Uani 1 1 d .
C26 C -0.2843(2) 1.0568(2) 0.0926(2) 0.0268(6) Uani 1 1 d .
H26 H -0.3534 1.0708 0.0743 0.032 Uiso 1 1 calc R
C20 C 0.4384(3) 0.8706(2) 0.1416(2) 0.0286(6) Uani 1 1 d .
F9 F -0.2912(3) 0.8840(3) 0.3539(2) 0.1055(12) Uani 1 1 d .
C6 C -0.0474(3) 0.6200(2) 0.2006(2) 0.0321(7) Uani 1 1 d .
C22 C -0.0756(3) 1.1576(2) 0.2545(2) 0.0315(7) Uani 1 1 d .
H22 H -0.0724 1.2046 0.2901 0.038 Uiso 1 1 calc R
C30 C 0.0296(3) 0.7792(2) 0.01894(19) 0.0268(6) Uani 1 1 d .
H30 H 0.1002 0.7180 0.0023 0.032 Uiso 1 1 calc R
C17 C 0.2983(3) 0.2348(2) 0.1348(2) 0.0294(6) Uani 1 1 d .
C19 C 0.5951(3) 0.4609(2) 0.0995(2) 0.0311(7) Uani 1 1 d .
C2 C 0.4260(4) 0.7475(3) 0.4149(2) 0.0440(9) Uani 1 1 d .
H2 H 0.4667 0.7834 0.4327 0.053 Uiso 1 1 calc R
C21 C 0.0246(3) 1.0613(2) 0.2273(2) 0.0283(6) Uani 1 1 d .
H21 H 0.0937 1.0456 0.2459 0.034 Uiso 1 1 calc R
C1 C 0.4703(3) 0.6406(3) 0.3886(2) 0.0366(8) Uani 1 1 d .
C5 C -0.1518(3) 0.7004(3) 0.2461(2) 0.0387(8) Uani 1 1 d .
H5 H -0.2327 0.7183 0.2454 0.046 Uiso 1 1 calc R
C4 C -0.1085(3) 0.7475(3) 0.2921(2) 0.0374(7) Uani 1 1 d .
C16 C -0.0380(3) 0.5388(3) 0.1431(2) 0.0378(8) Uani 1 1 d .
C18 C 0.4625(3) 0.1803(3) 0.3934(2) 0.0374(7) Uani 1 1 d .
C3 C 0.3065(4) 0.7888(3) 0.4084(2) 0.0389(8) Uani 1 1 d .
C13 C 0.5934(4) 0.5565(3) 0.3797(2) 0.0430(8) Uani 1 1 d .
C14 C 0.2118(4) 0.8978(3) 0.4330(2) 0.0510(10) Uani 1 1 d .
C15 C -0.1787(3) 0.8344(3) 0.3567(3) 0.0491(9) Uani 1 1 d .

loop_
_atom_site_aniso_label
_atom_site_aniso_U_11
_atom_site_aniso_U_22
_atom_site_aniso_U_33
_atom_site_aniso_U_23
_atom_site_aniso_U_13
_atom_site_aniso_U_12
Ag3 0.02807(12) 0.02169(11) 0.03967(13) -0.00178(9) -0.01460(10) -0.00997(9)
Ag4 0.01748(10) 0.02108(11) 0.04618(14) 0.00565(9) -0.01374(9) -0.00293(8)
Ag1 0.04248(14) 0.03182(13) 0.03836(14) -0.00777(10) -0.01673(11) -0.01786(10)
Ag2 0.04349(14) 0.03204(13) 0.03916(14) -0.00401(10) -0.01305(11) -0.01682(11)
F23 0.0563(12) 0.0314(10) 0.0400(11) -0.0139(8) -0.0010(9) -0.0174(9)
F21 0.0392(10) 0.0224(9) 0.0531(12) -0.0115(8) -0.0142(9) -0.0042(8)
F11 0.0308(10) 0.0376(10) 0.0567(12) -0.0063(9) -0.0136(9) -0.0123(8)
F13 0.0642(13) 0.0272(9) 0.0455(11) 0.0010(8) -0.0366(10) -0.0073(9)
F15 0.0566(13) 0.0384(11) 0.0445(11) -0.0169(9) -0.0246(10) -0.0009(9)
F24 0.0845(16) 0.0197(9) 0.0452(12) 0.0060(8) -0.0267(11) -0.0142(10)
F20 0.0261(10) 0.0333(11) 0.0865(17) -0.0177(10) 0.0018(10) 0.0004(8)
F12 0.0712(15) 0.0391(11) 0.0702(15) 0.0081(10) -0.0273(12) -0.0338(11)
F2 0.0587(14) 0.0765(16) 0.0406(12) 0.0050(11) -0.0141(10) -0.0360(12)
F19 0.0772(15) 0.0241(10) 0.0651(14) -0.0004(9) -0.0471(13) 0.0083(10)
F1 0.0593(14) 0.0450(12) 0.0651(14) 0.0128(10) -0.0225(11) -0.0252(11)
F10 0.0309(10) 0.0668(14) 0.0814(16) -0.0144(12) -0.0287(11) -0.0126(10)
F22 0.0383(11) 0.0371(11) 0.126(2) -0.0164(12) -0.0304(13) -0.0182(9)
F18 0.0747(15) 0.0617(14) 0.0359(11) -0.0071(10) -0.0263(11) -0.0236(12)
F14 0.0715(15) 0.0881(17) 0.0497(13) 0.0073(12) -0.0284(11) -0.0610(14)
F16 0.0942(18) 0.0446(12) 0.0522(13) 0.0125(10) -0.0443(13) -0.0180(12)
N10 0.0189(11) 0.0178(11) 0.0277(12) -0.0003(9) -0.0066(9) -0.0046(9)
N6 0.0349(14) 0.0286(13) 0.0348(14) -0.0040(11) -0.0182(11) -0.0119(11)
N8 0.0196(11) 0.0148(10) 0.0323(13) -0.0008(9) -0.0118(10) -0.0033(9)
F3 0.0771(17) 0.0827(17) 0.0752(17) -0.0143(13) -0.0489(14) -0.0323(14)
N4 0.0280(13) 0.0244(12) 0.0431(15) 0.0006(11) -0.0131(11) -0.0105(10)
N7 0.0206(11) 0.0157(11) 0.0329(13) -0.0033(9) -0.0110(10) -0.0039(9)
N9 0.0210(11) 0.0189(11) 0.0333(13) 0.0022(9) -0.0126(10) -0.0069(9)
F17 0.0395(13) 0.148(3) 0.0475(14) 0.0134(15) -0.0250(11) -0.0271(15)
N5 0.0359(14) 0.0227(12) 0.0357(14) 0.0004(10) -0.0188(11) -0.0126(10)
F5 0.111(2) 0.0736(18) 0.0372(13) -0.0106(12) -0.0111(14) -0.0083(16)
N1 0.0485(16) 0.0357(14) 0.0306(14) -0.0013(11) -0.0146(12) -0.0246(13)
F8 0.105(2) 0.0604(16) 0.0477(14) -0.0013(12) 0.0051(14) -0.0193(15)
N2 0.0532(17) 0.0337(14) 0.0301(14) -0.0041(11) -0.0141(13) -0.0224(13)
F7 0.103(2) 0.0572(15) 0.0726(17) -0.0282(13) 0.0280(15) -0.0437(15)
C27 0.0216(13) 0.0212(13) 0.0267(14) 0.0028(11) -0.0092(11) -0.0085(11)
F6 0.137(3) 0.0537(16) 0.109(2) -0.0335(15) -0.087(2) 0.0198(16)
N3 0.0332(14) 0.0277(13) 0.0414(15) 0.0005(11) -0.0088(12) -0.0116(11)
C12 0.0208(13) 0.0188(13) 0.0265(14) -0.0001(11) -0.0116(11) -0.0057(10)
C31 0.0180(13) 0.0171(12) 0.0249(14) 0.0010(10) -0.0057(11) -0.0063(10)
C24 0.0213(13) 0.0185(13) 0.0304(15) -0.0002(11) -0.0093(11) -0.0042(11)
C11 0.0188(13) 0.0252(14) 0.0297(15) 0.0020(11) -0.0119(11) -0.0054(11)
C32 0.0199(13) 0.0166(12) 0.0266(14) 0.0022(10) -0.0087(11) -0.0057(10)
C7 0.0231(13) 0.0200(13) 0.0278(14) -0.0007(11) -0.0090(11) -0.0094(11)
C28 0.0295(15) 0.0267(15) 0.0339(16) 0.0009(12) -0.0157(13) -0.0116(12)
C23 0.0314(15) 0.0191(14) 0.0349(16) -0.0044(12) -0.0122(13) -0.0022(12)
C10 0.0202(13) 0.0178(13) 0.0272(14) 0.0009(11) -0.0106(11) -0.0019(10)
C9 0.0252(14) 0.0292(15) 0.0286(15) -0.0020(12) -0.0095(12) -0.0083(12)
C25 0.0208(14) 0.0213(14) 0.0368(16) -0.0039(12) -0.0103(12) -0.0002(11)
C8 0.0352(16) 0.0209(14) 0.0318(16) -0.0002(12) -0.0121(13) -0.0084(12)
C29 0.0331(16) 0.0242(14) 0.0301(15) -0.0041(12) -0.0098(13) -0.0087(12)
F4 0.144(3) 0.0419(15) 0.131(3) -0.0256(16) 0.016(2) -0.0494(18)
C26 0.0173(13) 0.0265(14) 0.0364(16) -0.0004(12) -0.0126(12) -0.0037(11)
C20 0.0268(15) 0.0233(14) 0.0390(17) -0.0014(12) -0.0132(13) -0.0093(12)
F9 0.0615(18) 0.105(2) 0.127(3) -0.063(2) -0.0372(18) 0.0330(16)
C6 0.0262(15) 0.0288(15) 0.0428(18) 0.0075(13) -0.0126(13) -0.0133(12)
C22 0.0378(17) 0.0241(14) 0.0371(17) -0.0049(12) -0.0159(14) -0.0095(13)
C30 0.0251(14) 0.0176(13) 0.0328(16) -0.0018(11) -0.0069(12) -0.0028(11)
C17 0.0365(16) 0.0201(14) 0.0377(17) -0.0002(12) -0.0181(14) -0.0108(12)
C19 0.0270(15) 0.0216(14) 0.0411(18) -0.0023(12) -0.0134(13) -0.0011(12)
C2 0.082(3) 0.0406(19) 0.0332(18) 0.0080(14) -0.0310(18) -0.0392(19)
C21 0.0302(15) 0.0257(14) 0.0345(16) 0.0026(12) -0.0177(13) -0.0102(12)
C1 0.061(2) 0.0420(18) 0.0248(15) 0.0055(13) -0.0191(15) -0.0347(17)
C5 0.0242(15) 0.0312(16) 0.055(2) 0.0075(15) -0.0091(15) -0.0094(13)
C4 0.0320(17) 0.0277(16) 0.0432(19) 0.0054(14) -0.0027(14) -0.0109(13)
C16 0.0273(16) 0.0352(17) 0.058(2) 0.0044(15) -0.0198(16) -0.0152(13)
C18 0.0372(18) 0.0442(19) 0.0325(17) 0.0001(14) -0.0134(14) -0.0141(15)
C3 0.073(2) 0.0318(17) 0.0232(15) 0.0035(13) -0.0189(16) -0.0287(17)
C13 0.058(2) 0.053(2) 0.0381(19) 0.0037(16) -0.0250(17) -0.0348(18)
C14 0.091(3) 0.0360(19) 0.0363(19) 0.0014(15) -0.025(2) -0.029(2)
C15 0.043(2) 0.0384(19) 0.050(2) 0.0010(16) 0.0016(17) -0.0117(16)

loop_
_atom_type_symbol
_atom_type_description
_atom_type_scat_dispersion_real
_atom_type_scat_dispersion_imag
_atom_type_scat_source
C C 0.0033 0.0016 'International Tables Vol C Tables 4.2.6.8 and 6.1.1.4'
H H 0.0000 0.0000 'International Tables Vol C Tables 4.2.6.8 and 6.1.1.4'
Ag Ag -0.8971 1.1015 'International Tables Vol C Tables 4.2.6.8 and 6.1.1.4'
F F 0.0171 0.0103 'International Tables Vol C Tables 4.2.6.8 and 6.1.1.4'
N N 0.0061 0.0033 'International Tables Vol C Tables 4.2.6.8 and 6.1.1.4'

loop_
_geom_angle_atom_site_label_1
_geom_angle_atom_site_label_2
_geom_angle_atom_site_label_3
_geom_angle
Ag1 Ag3 Ag2 61.783(8)
N4 Ag3 Ag1 112.89(7)
N4 Ag3 Ag2 61.01(7)
N4 Ag3 N7 122.41(8)
N4 Ag3 N5 120.09(9)
N7 Ag3 Ag1 74.59(6)
N7 Ag3 Ag2 78.13(6)
N7 Ag3 N5 113.27(8)
N5 Ag3 Ag1 61.75(6)
N5 Ag3 Ag2 115.55(6)
N10 Ag4 Ag2 117.33(6)
N8 Ag4 Ag2 73.59(6)
N8 Ag4 N10 142.43(8)
N8 Ag4 N9 143.50(8)
N9 Ag4 Ag2 95.20(6)
N9 Ag4 N10 73.75(8)
N6 Ag1 Ag3 66.82(7)
N6 Ag1 N1 176.63(10)
N1 Ag1 Ag3 110.09(7)
Ag4 Ag2 Ag3 68.142(8)
N2 Ag2 Ag3 110.98(8)
N2 Ag2 Ag4 111.60(7)
N3 Ag2 Ag3 63.62(7)
N3 Ag2 Ag4 70.40(7)
N3 Ag2 N2 173.51(10)
C31 N10 Ag4 113.73(17)
C30 N10 Ag4 127.56(18)
C30 N10 C31 118.5(2)
N5 N6 Ag1 116.56(18)
C9 N6 Ag1 135.2(2)
C9 N6 N5 108.2(2)
N7 N8 Ag4 121.07(16)
C12 N8 Ag4 128.95(17)
C12 N8 N7 107.9(2)
N3 N4 Ag3 116.17(18)
C6 N4 Ag3 137.0(2)
C6 N4 N3 106.8(2)
N8 N7 Ag3 117.33(16)
C10 N7 Ag3 133.41(17)
C10 N7 N8 106.8(2)
C32 N9 Ag4 114.90(17)
C21 N9 Ag4 126.44(19)
C21 N9 C32 118.5(2)
N6 N5 Ag3 114.67(17)
C7 N5 Ag3 138.26(19)
C7 N5 N6 106.9(2)
N2 N1 Ag1 120.17(19)
C1 N1 Ag1 131.2(2)
C1 N1 N2 108.3(3)
N1 N2 Ag2 116.64(18)
C3 N2 Ag2 134.5(2)
C3 N2 N1 107.5(3)
C31 C27 C26 119.4(2)
C28 C27 C31 117.6(2)
C28 C27 C26 122.9(3)
N4 N3 Ag2 118.92(19)
C4 N3 Ag2 132.5(2)
C4 N3 N4 108.3(3)
N8 C12 C11 110.8(2)
N8 C12 C20 120.4(2)
C11 C12 C20 128.7(2)
N10 C31 C27 121.9(2)
N10 C31 C32 118.9(2)
C27 C31 C32 119.1(2)
C32 C24 C23 117.7(3)
C32 C24 C25 119.4(3)
C23 C24 C25 122.9(3)
C12 C11 H11 128.5
C12 C11 C10 103.0(2)
C10 C11 H11 128.5
N9 C32 C31 118.3(2)
N9 C32 C24 122.0(2)
C24 C32 C31 119.7(2)
N5 C7 C8 111.2(2)
N5 C7 C17 120.6(2)
C8 C7 C17 128.2(2)
C27 C28 H28 120.1
C29 C28 C27 119.8(3)
C29 C28 H28 120.1
C24 C23 H23 120.2
C22 C23 C24 119.6(3)
C22 C23 H23 120.2
N7 C10 C11 111.5(2)
N7 C10 C19 121.7(2)
C11 C10 C19 126.8(2)
N6 C9 C8 110.2(3)
N6 C9 C18 121.2(3)
C8 C9 C18 128.5(3)
C24 C25 H25 119.4
C26 C25 C24 121.3(3)
C26 C25 H25 119.4
C7 C8 H8 128.3
C9 C8 C7 103.4(2)
C9 C8 H8 128.3
C28 C29 H29 120.7
C28 C29 C30 118.6(3)
C30 C29 H29 120.7
C27 C26 H26 119.5
C25 C26 C27 121.1(3)
C25 C26 H26 119.5
F23 C20 F24 105.2(2)
F23 C20 C12 113.6(2)
F24 C20 C12 112.6(2)
F22 C20 F23 107.5(3)
F22 C20 F24 106.1(3)
F22 C20 C12 111.4(2)
N4 C6 C5 110.7(3)
N4 C6 C16 120.5(3)
C5 C6 C16 128.8(3)
C23 C22 H22 120.6
C23 C22 C21 118.9(3)
C21 C22 H22 120.6
N10 C30 C29 123.5(3)
N10 C30 H30 118.2
C29 C30 H30 118.2
F13 C17 F15 105.9(2)
F13 C17 F14 107.0(3)
F13 C17 C7 113.3(2)
F15 C17 C7 112.3(2)
F14 C17 F15 105.5(2)
F14 C17 C7 112.4(3)
F21 C19 F20 106.7(3)
F21 C19 F19 105.8(2)
F21 C19 C10 113.7(2)
F20 C19 F19 106.6(3)
F20 C19 C10 111.6(2)
F19 C19 C10 112.0(3)
C1 C2 H2 128.0
C1 C2 C3 104.0(3)
C3 C2 H2 128.0
N9 C21 C22 123.3(3)
N9 C21 H21 118.4
C22 C21 H21 118.4
N1 C1 C2 110.0(3)
N1 C1 C13 120.8(3)
C2 C1 C13 129.1(3)
C6 C5 H5 127.9
C4 C5 C6 104.2(3)
C4 C5 H5 127.9
N3 C4 C5 110.0(3)
N3 C4 C15 120.9(3)
C5 C4 C15 129.0(3)
F11 C16 C6 113.3(2)
F12 C16 F11 105.7(3)
F12 C16 C6 113.0(3)
F10 C16 F11 106.7(3)
F10 C16 F12 106.6(3)
F10 C16 C6 111.2(3)
F18 C18 C9 111.9(3)
F16 C18 F18 106.1(3)
F16 C18 F17 107.2(3)
F16 C18 C9 112.4(3)
F17 C18 F18 105.6(3)
F17 C18 C9 113.0(3)
N2 C3 C2 110.3(3)
N2 C3 C14 121.4(3)
C2 C3 C14 128.2(3)
F2 C13 F1 105.4(3)
F2 C13 C1 112.9(3)
F1 C13 C1 112.5(3)
F3 C13 F2 106.8(3)
F3 C13 F1 107.2(3)
F3 C13 C1 111.6(3)
F5 C14 F4 105.6(3)
F5 C14 C3 112.8(3)
F6 C14 F5 107.3(4)
F6 C14 F4 106.4(4)
F6 C14 C3 112.8(3)
F4 C14 C3 111.4(4)
F8 C15 C4 112.1(3)
F7 C15 F8 103.9(4)
F7 C15 C4 113.3(3)
F9 C15 F8 106.4(3)
F9 C15 F7 108.4(3)
F9 C15 C4 112.1(4)

loop_
_geom_bond_atom_site_label_1
_geom_bond_atom_site_label_2
_geom_bond_distance
Ag3 Ag1 3.2407(3)
Ag3 Ag2 3.3661(3)
Ag3 N4 2.221(2)
Ag3 N7 2.245(2)
Ag3 N5 2.265(2)
Ag4 Ag2 3.1254(4)
Ag4 N10 2.299(2)
Ag4 N8 2.125(2)
Ag4 N9 2.275(2)
Ag1 N6 2.081(2)
Ag1 N1 2.083(2)
Ag2 N2 2.106(3)
Ag2 N3 2.097(3)
F23 C20 1.331(4)
F21 C19 1.331(4)
F11 C16 1.341(4)
F13 C17 1.330(3)
F15 C17 1.343(4)
F24 C20 1.338(4)
F20 C19 1.337(4)
F12 C16 1.344(4)
F2 C13 1.336(4)
F19 C19 1.346(4)
F1 C13 1.343(4)
F10 C16 1.340(4)
F22 C20 1.329(3)
F18 C18 1.342(4)
F14 C17 1.332(3)
F16 C18 1.322(4)
N10 C31 1.358(3)
N10 C30 1.322(4)
N6 N5 1.354(3)
N6 C9 1.348(4)
N8 N7 1.363(3)
N8 C12 1.348(3)
F3 C13 1.332(4)
N4 N3 1.362(4)
N4 C6 1.346(4)
N7 C10 1.344(3)
N9 C32 1.358(3)
N9 C21 1.321(4)
F17 C18 1.333(4)
N5 C7 1.338(3)
F5 C14 1.309(4)
N1 N2 1.354(4)
N1 C1 1.347(4)
F8 C15 1.340(5)
N2 C3 1.348(4)
F7 C15 1.312(4)
C27 C31 1.419(4)
C27 C28 1.400(4)
C27 C26 1.436(4)
F6 C14 1.304(5)
N3 C4 1.353(4)
C12 C11 1.379(4)
C12 C20 1.483(4)
C31 C32 1.444(4)
C24 C32 1.409(4)
C24 C23 1.409(4)
C24 C25 1.436(4)
C11 H11 0.9300
C11 C10 1.386(4)
C7 C8 1.385(4)
C7 C17 1.479(4)
C28 H28 0.9300
C28 C29 1.374(4)
C23 H23 0.9300
C23 C22 1.363(4)
C10 C19 1.480(4)
C9 C8 1.376(4)
C9 C18 1.476(4)
C25 H25 0.9300
C25 C26 1.347(4)
C8 H8 0.9300
C29 H29 0.9300
C29 C30 1.399(4)
F4 C14 1.319(5)
C26 H26 0.9300
F9 C15 1.297(5)
C6 C5 1.388(5)
C6 C16 1.478(5)
C22 H22 0.9300
C22 C21 1.402(4)
C30 H30 0.9300
C2 H2 0.9300
C2 C1 1.382(5)
C2 C3 1.388(5)
C21 H21 0.9300
C1 C13 1.474(5)
C5 H5 0.9300
C5 C4 1.370(5)
C4 C15 1.489(5)
C3 C14 1.480(5)

loop_
_smtbx_masks_void_nr
_smtbx_masks_void_average_x
_smtbx_masks_void_average_y
_smtbx_masks_void_average_z
_smtbx_masks_void_volume
_smtbx_masks_void_count_electrons
1 0.000 0.500 0.500 237.8 54.8
